data_7044974
loop_
_publ_author_name
'Quah, Hong Sheng'
'Ng, Li Ting'
'Vittal, Jagadese J.'

_publ_section_title
;
 The role of structure and the metal ion in the fluorescence sensing of
 nitro compounds for a series of lanthanide(iii) 9,10-anthracene
 dicarboxylate coordination polymers.
;
_journal_issue 1
_journal_name_full 'Dalton transactions (Cambridge, England : 2003)'
_journal_page_first 264
_journal_page_last 268
_journal_paper_doi 10.1039/c7dt04128d
_journal_volume 47
_journal_year 2017
_chemical_formula_sum 'C30 H30 Ho O9 S3'
_chemical_formula_weight 795.65
_space_group_crystal_system trigonal
_space_group_IT_number 148
_space_group_name_Hall '-R 3'
_space_group_name_H-M_alt 'R -3 :H'
_symmetry_space_group_name_Hall '-R 3'
_symmetry_space_group_name_H-M 'R -3 :H'
_atom_sites_solution_hydrogens geom
_audit_creation_method SHELXL-2014
_audit_update_record
;
2017-10-05 deposited with the CCDC.
2017-11-23 downloaded from the CCDC.
;
_cell_angle_alpha 90
_cell_angle_beta 90
_cell_angle_gamma 120
_cell_formula_units_Z 6
_cell_length_a 15.229(2)
_cell_length_b 15.229(2)
_cell_length_c 23.906(4)
_cell_measurement_reflns_used 1832
_cell_measurement_temperature 100(2)
_cell_measurement_theta_max 22.24
_cell_measurement_theta_min 2.67
_cell_volume 4801.5(12)
_computing_cell_refinement 'Bruker SAINT'
_computing_data_collection 'Bruker APEX2'
_computing_data_reduction 'Bruker SAINT'
_computing_molecular_graphics 'Bruker SHELXTL'
_computing_publication_material 'Bruker SHELXTL'
_computing_structure_refinement 'SHELXL-2014 (Sheldrick, 2014)'
_computing_structure_solution 'SHELXS-97 (Sheldrick 2008)'
_diffrn_ambient_temperature 100(2)
_diffrn_measured_fraction_theta_full 0.998
_diffrn_measured_fraction_theta_max 0.999
_diffrn_measurement_device_type 'Bruker APEX-II CCD'
_diffrn_measurement_method '\f and \w scans'
_diffrn_radiation_type MoK\a
_diffrn_radiation_wavelength 0.71073
_diffrn_reflns_av_R_equivalents 0.0339
_diffrn_reflns_av_unetI/netI 0.0348
_diffrn_reflns_Laue_measured_fraction_full 0.998
_diffrn_reflns_Laue_measured_fraction_max 0.999
_diffrn_reflns_limit_h_max 20
_diffrn_reflns_limit_h_min -20
_diffrn_reflns_limit_k_max 20
_diffrn_reflns_limit_k_min -16
_diffrn_reflns_limit_l_max 31
_diffrn_reflns_limit_l_min -25
_diffrn_reflns_number 11460
_diffrn_reflns_point_group_measured_fraction_full 0.998
_diffrn_reflns_point_group_measured_fraction_max 0.999
_diffrn_reflns_theta_full 25.242
_diffrn_reflns_theta_max 28.272
_diffrn_reflns_theta_min 2.300
_exptl_absorpt_coefficient_mu 2.718
_exptl_absorpt_correction_T_max 0.698
_exptl_absorpt_correction_T_min 0.515
_exptl_absorpt_correction_type multi-scan
_exptl_absorpt_process_details 'SADABS (Sheldrick, 2014)'
_exptl_crystal_colour colourless
_exptl_crystal_density_diffrn 1.651
_exptl_crystal_density_meas ?
_exptl_crystal_density_method 'not measured'
_exptl_crystal_description prism
_exptl_crystal_F_000 2382
_exptl_crystal_size_max 0.276
_exptl_crystal_size_mid 0.211
_exptl_crystal_size_min 0.148
_refine_diff_density_max 2.140
_refine_diff_density_min -1.663
_refine_diff_density_rms 0.174
_refine_ls_extinction_method none
_refine_ls_goodness_of_fit_ref 1.115
_refine_ls_hydrogen_treatment constr
_refine_ls_matrix_type full
_refine_ls_number_parameters 132
_refine_ls_number_reflns 2660
_refine_ls_number_restraints 0
_refine_ls_restrained_S_all 1.115
_refine_ls_R_factor_all 0.0604
_refine_ls_R_factor_gt 0.0487
_refine_ls_shift/su_max 0.001
_refine_ls_shift/su_mean 0.000
_refine_ls_structure_factor_coef Fsqd
_refine_ls_weighting_details 'w=1/[\s^2^(Fo^2^)+(0.0829P)^2^+35.0531P] where P=(Fo^2^+2Fc^2^)/3'
_refine_ls_weighting_scheme calc
_refine_ls_wR_factor_gt 0.1347
_refine_ls_wR_factor_ref 0.1423
_reflns_Friedel_coverage 0.000
_reflns_number_gt 2222
_reflns_number_total 2660
_reflns_threshold_expression 'I > 2\s(I)'
_cod_data_source_file c7dt04128d2.cif
_cod_data_source_block h009
_cod_depositor_comments
;
The following automatic conversions were performed:

'_exptl_crystal_density_meas' value 'not measured' was changed to '?'
- the value is perceived as not measured.

Automatic conversion script
Id: cif_fix_values 4973 2017-02-22 13:04:09Z antanas 

 Adding full bibliography for 7044973--7044974.cif.
;
_cod_original_cell_volume 4801.3(16)
_cod_database_code 7044974
_shelx_space_group_comment
; 
The symmetry employed for this shelxl refinement is uniquely defined 
by the following loop, which should always be used as a source of 
symmetry information in preference to the above space-group names. 
They are only intended as comments. 
;
_shelx_estimated_absorpt_t_min 0.521
_shelx_estimated_absorpt_t_max 0.689
_shelxl_version_number 2014-3

loop_
_space_group_symop_operation_xyz
'x, y, z'
'-y, x-y, z'
'-x+y, -x, z'
'x+2/3, y+1/3, z+1/3'
'-y+2/3, x-y+1/3, z+1/3'
'-x+y+2/3, -x+1/3, z+1/3'
'x+1/3, y+2/3, z+2/3'
'-y+1/3, x-y+2/3, z+2/3'
'-x+y+1/3, -x+2/3, z+2/3'
'-x, -y, -z'
'y, -x+y, -z'
'x-y, x, -z'
'-x+2/3, -y+1/3, -z+1/3'
'y+2/3, -x+y+1/3, -z+1/3'
'x-y+2/3, x+1/3, -z+1/3'
'-x+1/3, -y+2/3, -z+2/3'
'y+1/3, -x+y+2/3, -z+2/3'
'x-y+1/3, x+2/3, -z+2/3'

loop_
_atom_site_label
_atom_site_type_symbol
_atom_site_fract_x
_atom_site_fract_y
_atom_site_fract_z
_atom_site_U_iso_or_equiv
_atom_site_adp_type
_atom_site_occupancy
_atom_site_site_symmetry_order
_atom_site_calc_flag
_atom_site_refinement_flags_posn
_atom_site_refinement_flags_adp
_atom_site_refinement_flags_occupancy
Ho1 Ho 0.6667 0.3333 0.51310(2) 0.02746(17) Uani 1 3 d S T P
O1 O 0.5514(3) 0.3286(3) 0.57914(16) 0.0334(8) Uani 1 1 d . . .
O2 O 0.4785(3) 0.1774(3) 0.53853(15) 0.0330(8) Uani 1 1 d . . .
C1 C 0.4819(4) 0.2347(4) 0.5763(2) 0.0264(10) Uani 1 1 d . . .
C2 C 0.4045(4) 0.1980(3) 0.62323(19) 0.0223(9) Uani 1 1 d . . .
C3 C 0.4302(4) 0.1781(4) 0.67631(19) 0.0217(9) Uani 1 1 d . . .
C4 C 0.5272(4) 0.1873(4) 0.6876(2) 0.0297(11) Uani 1 1 d . . .
H4 H 0.5768 0.2087 0.6589 0.036 Uiso 1 1 calc R U .
C5 C 0.5482(4) 0.1652(5) 0.7398(2) 0.0334(12) Uani 1 1 d . . .
H5 H 0.6126 0.1716 0.7468 0.040 Uiso 1 1 calc R U .
C6 C 0.4766(4) 0.1335(4) 0.7830(2) 0.0325(11) Uani 1 1 d . . .
H6 H 0.4930 0.1190 0.8189 0.039 Uiso 1 1 calc R U .
C7 C 0.3834(4) 0.1232(4) 0.77381(19) 0.0249(10) Uani 1 1 d . . .
H7 H 0.3354 0.1008 0.8034 0.030 Uiso 1 1 calc R U .
C8 C 0.3567(4) 0.1455(3) 0.72052(19) 0.0213(9) Uani 1 1 d . . .
O3 O 0.5659(3) 0.3550(3) 0.44885(16) 0.0335(8) Uani 1 1 d . . .
S1 S 0.49697(13) 0.40118(12) 0.45503(7) 0.0429(4) Uani 1 1 d . . .
C9 C 0.5543(9) 0.5169(7) 0.4168(5) 0.090(3) Uani 1 1 d . . .
H9A H 0.5962 0.5732 0.4420 0.135 Uiso 1 1 calc R U .
H9B H 0.5014 0.5274 0.4003 0.135 Uiso 1 1 calc R U .
H9C H 0.5968 0.5137 0.3870 0.135 Uiso 1 1 calc R U .
C10 C 0.3942(6) 0.3297(6) 0.4093(3) 0.0554(18) Uani 1 1 d . . .
H10A H 0.4186 0.3412 0.3706 0.083 Uiso 1 1 calc R U .
H10B H 0.3434 0.3508 0.4137 0.083 Uiso 1 1 calc R U .
H10C H 0.3635 0.2575 0.4183 0.083 Uiso 1 1 calc R U .

loop_
_atom_site_aniso_label
_atom_site_aniso_U_11
_atom_site_aniso_U_22
_atom_site_aniso_U_33
_atom_site_aniso_U_23
_atom_site_aniso_U_13
_atom_site_aniso_U_12
Ho1 0.0309(2) 0.0309(2) 0.0206(2) 0.000 0.000 0.01545(10)
O1 0.032(2) 0.035(2) 0.0300(19) 0.0046(16) 0.0029(15) 0.0138(17)
O2 0.037(2) 0.046(2) 0.0192(17) -0.0067(16) -0.0014(15) 0.0232(18)
C1 0.026(2) 0.036(3) 0.019(2) 0.0060(19) 0.0015(18) 0.017(2)
C2 0.026(2) 0.019(2) 0.018(2) -0.0023(17) -0.0016(17) 0.0082(18)
C3 0.026(2) 0.021(2) 0.018(2) -0.0022(16) -0.0019(17) 0.0122(19)
C4 0.027(2) 0.040(3) 0.024(2) -0.001(2) -0.0034(19) 0.017(2)
C5 0.036(3) 0.044(3) 0.026(3) 0.001(2) -0.006(2) 0.024(3)
C6 0.038(3) 0.040(3) 0.022(2) 0.001(2) -0.009(2) 0.021(2)
C7 0.032(3) 0.028(2) 0.018(2) 0.0004(18) -0.0004(18) 0.018(2)
C8 0.029(2) 0.017(2) 0.016(2) -0.0035(16) -0.0040(17) 0.0102(18)
O3 0.035(2) 0.040(2) 0.0290(19) -0.0064(16) -0.0070(16) 0.0213(18)
S1 0.0530(9) 0.0413(8) 0.0395(8) -0.0011(6) -0.0032(7) 0.0275(7)
C9 0.115(9) 0.051(5) 0.106(8) 0.025(5) 0.038(7) 0.043(6)
C10 0.053(4) 0.073(5) 0.051(4) -0.010(4) -0.022(3) 0.040(4)

loop_
_atom_type_symbol
_atom_type_description
_atom_type_scat_dispersion_real
_atom_type_scat_dispersion_imag
_atom_type_scat_source
C C 0.0033 0.0016 'International Tables Vol C Tables 4.2.6.8 and 6.1.1.4'
H H 0.0000 0.0000 'International Tables Vol C Tables 4.2.6.8 and 6.1.1.4'
O O 0.0106 0.0060 'International Tables Vol C Tables 4.2.6.8 and 6.1.1.4'
S S 0.1246 0.1234 'International Tables Vol C Tables 4.2.6.8 and 6.1.1.4'
Ho Ho -0.2175 4.6783 'International Tables Vol C Tables 4.2.6.8 and 6.1.1.4'

loop_
_geom_angle_atom_site_label_1
_geom_angle_atom_site_label_2
_geom_angle_atom_site_label_3
_geom_angle
_geom_angle_site_symmetry_1
_geom_angle_site_symmetry_3
O3 Ho1 O3 80.56(15) . 3_665
O3 Ho1 O3 80.56(15) . 2_655
O3 Ho1 O3 80.56(15) 3_665 2_655
O3 Ho1 O1 144.61(14) . 2_655
O3 Ho1 O1 128.56(14) 3_665 2_655
O3 Ho1 O1 84.90(14) 2_655 2_655
O3 Ho1 O1 128.56(14) . 3_665
O3 Ho1 O1 84.90(14) 3_665 3_665
O3 Ho1 O1 144.61(14) 2_655 3_665
O1 Ho1 O1 79.29(15) 2_655 3_665
O3 Ho1 O1 84.91(14) . .
O3 Ho1 O1 144.61(14) 3_665 .
O3 Ho1 O1 128.56(14) 2_655 .
O1 Ho1 O1 79.29(15) 2_655 .
O1 Ho1 O1 79.29(15) 3_665 .
O3 Ho1 O2 151.19(12) . 2_655
O3 Ho1 O2 77.34(12) 3_665 2_655
O3 Ho1 O2 77.79(13) 2_655 2_655
O1 Ho1 O2 51.34(12) 2_655 2_655
O1 Ho1 O2 67.57(13) 3_665 2_655
O1 Ho1 O2 123.59(12) . 2_655
O3 Ho1 O2 77.34(12) . 3_665
O3 Ho1 O2 77.80(13) 3_665 3_665
O3 Ho1 O2 151.19(12) 2_655 3_665
O1 Ho1 O2 123.59(12) 2_655 3_665
O1 Ho1 O2 51.34(12) 3_665 3_665
O1 Ho1 O2 67.57(13) . 3_665
O2 Ho1 O2 115.16(5) 2_655 3_665
O3 Ho1 O2 77.79(13) . .
O3 Ho1 O2 151.19(12) 3_665 .
O3 Ho1 O2 77.34(12) 2_655 .
O1 Ho1 O2 67.57(13) 2_655 .
O1 Ho1 O2 123.59(12) 3_665 .
O1 Ho1 O2 51.34(12) . .
O2 Ho1 O2 115.16(5) 2_655 .
O2 Ho1 O2 115.16(5) 3_665 .
O3 Ho1 C1 162.41(14) . 2_655
O3 Ho1 C1 102.74(15) 3_665 2_655
O3 Ho1 C1 82.94(14) 2_655 2_655
O1 Ho1 C1 26.18(14) 2_655 2_655
O1 Ho1 C1 69.02(14) 3_665 2_655
O1 Ho1 C1 100.80(14) . 2_655
O2 Ho1 C1 25.41(13) 2_655 2_655
O2 Ho1 C1 120.24(12) 3_665 2_655
O2 Ho1 C1 92.69(14) . 2_655
O3 Ho1 C1 102.74(15) . 3_665
O3 Ho1 C1 82.94(14) 3_665 3_665
O3 Ho1 C1 162.41(14) 2_655 3_665
O1 Ho1 C1 100.80(14) 2_655 3_665
O1 Ho1 C1 26.18(14) 3_665 3_665
O1 Ho1 C1 69.02(14) . 3_665
O2 Ho1 C1 92.69(14) 2_655 3_665
O2 Ho1 C1 25.41(13) 3_665 3_665
O2 Ho1 C1 120.24(12) . 3_665
C1 Ho1 C1 94.83(13) 2_655 3_665
O3 Ho1 C1 82.94(14) . .
O3 Ho1 C1 162.41(14) 3_665 .
O3 Ho1 C1 102.74(15) 2_655 .
O1 Ho1 C1 69.02(14) 2_655 .
O1 Ho1 C1 100.80(14) 3_665 .
O1 Ho1 C1 26.17(15) . .
O2 Ho1 C1 120.24(12) 2_655 .
O2 Ho1 C1 92.69(14) 3_665 .
O2 Ho1 C1 25.41(13) . .
C1 Ho1 C1 94.83(13) 2_655 .
C1 Ho1 C1 94.83(13) 3_665 .
C1 O1 Ho1 100.7(3) . .
C1 O2 Ho1 83.9(3) . .
O2 C1 O1 122.9(5) . .
O2 C1 C2 121.9(5) . .
O1 C1 C2 115.2(4) . .
O2 C1 Ho1 70.7(3) . .
O1 C1 Ho1 53.1(3) . .
C2 C1 Ho1 163.8(3) . .
C8 C2 C3 121.5(4) 13_556 .
C8 C2 C1 118.6(4) 13_556 .
C3 C2 C1 119.9(4) . .
C2 C3 C8 119.1(4) . .
C2 C3 C4 122.2(4) . .
C8 C3 C4 118.8(4) . .
C5 C4 C3 120.1(5) . .
C4 C5 C6 121.3(5) . .
C7 C6 C5 120.4(5) . .
C6 C7 C8 121.3(5) . .
C2 C8 C7 122.3(4) 13_556 .
C2 C8 C3 119.5(4) 13_556 .
C7 C8 C3 118.2(4) . .
S1 O3 Ho1 131.1(2) . .
O3 S1 C10 104.8(3) . .
O3 S1 C9 107.1(4) . .
C10 S1 C9 97.9(5) . .

loop_
_geom_bond_atom_site_label_1
_geom_bond_atom_site_label_2
_geom_bond_distance
_geom_bond_site_symmetry_2
Ho1 O3 2.309(4) .
Ho1 O3 2.309(4) 3_665
Ho1 O3 2.309(4) 2_655
Ho1 O1 2.335(4) 2_655
Ho1 O1 2.335(4) 3_665
Ho1 O1 2.335(4) .
Ho1 O2 2.723(4) 2_655
Ho1 O2 2.723(4) 3_665
Ho1 O2 2.723(4) .
Ho1 C1 2.868(5) 2_655
Ho1 C1 2.868(5) 3_665
Ho1 C1 2.868(5) .
O1 C1 1.288(7) .
O2 C1 1.238(6) .
C1 C2 1.517(7) .
C2 C8 1.391(7) 13_556
C2 C3 1.405(6) .
C3 C8 1.436(7) .
C3 C4 1.438(7) .
C4 C5 1.370(7) .
C5 C6 1.401(8) .
C6 C7 1.366(7) .
C7 C8 1.430(6) .
C8 C2 1.391(7) 13_556
O3 S1 1.535(4) .
S1 C10 1.768(7) .
S1 C9 1.779(9) .

loop_
_geom_hbond_atom_site_label_D
_geom_hbond_atom_site_label_H
_geom_hbond_atom_site_label_A
_geom_hbond_distance_DH
_geom_hbond_distance_HA
_geom_hbond_distance_DA
_geom_hbond_angle_DHA
_geom_hbond_site_symmetry_A
C9 H9A S1 0.98 2.96 3.540(12) 118.8 10_666
C10 H10B O2 0.98 2.60 3.451(9) 145.4 12_556
